data_4516327
loop_
_publ_author_name
'Duggirala, Naga Kiran'
'Wood, Geoffrey P. F.'
'Fischer, Addison'
'Wojtas, \/Lukasz'
'Perry, Miranda L.'
'Zaworotko, Michael J.'

_publ_section_title
;
 Hydrogen Bond Hierarchy: Persistent
 Phenol&#x00B7;&#x00B7;&#x00B7;Chloride Hydrogen Bonds in the Presence of
 Carboxylic Acid Moieties
;
_journal_issue 9
_journal_name_full 'Crystal Growth &amp; Design'
_journal_page_first 4341
_journal_paper_doi 10.1021/acs.cgd.5b00628
_journal_volume 15
_journal_year 2015
_chemical_formula_moiety '2(C8 H6 O5), C8 H20 N, Cl'
_chemical_formula_sum 'C24 H32 Cl N O10'
_chemical_formula_weight 529.96
_space_group_IT_number 2
_space_group_name_Hall '-P 1'
_space_group_name_H-M_alt 'P -1'
_symmetry_cell_setting triclinic
_symmetry_space_group_name_H-M 'P -1'
_atom_sites_solution_hydrogens geom
_atom_sites_solution_primary direct
_atom_sites_solution_secondary difmap
_audit_creation_method SHELXL-97
_cell_angle_alpha 81.478(4)
_cell_angle_beta 74.616(3)
_cell_angle_gamma 74.498(3)
_cell_formula_units_Z 2
_cell_length_a 9.9534(10)
_cell_length_b 10.7034(11)
_cell_length_c 12.9836(13)
_cell_measurement_temperature 100(2)
_cell_volume 1280.7(2)
_computing_cell_refinement 'APEX2 (Bruker, 2010); SAINT (Bruker, 2009)'
_computing_data_collection 'APEX2 (Bruker, 2010)'
_computing_data_reduction 'SAINT (Bruker, 2009);XPREP(Sheldrick,2008)'
_computing_publication_material 'OLEX2 (Dolomanov,2009)'
_computing_structure_refinement 'SHELXTL (Sheldrick, 2008), OLEX2 (2009)'
_computing_structure_solution 'SHELXS-97 (Sheldrick, 2008)'
_diffrn_ambient_temperature 100(2)
_diffrn_measured_fraction_theta_full 0.963
_diffrn_measured_fraction_theta_max 0.963
_diffrn_measurement_device_type 'Bruker D8 Venture PHOTON 100 CMOS'
_diffrn_measurement_method 'omega scans'
_diffrn_radiation_monochromator mirrors
_diffrn_radiation_source 'INCOATEC Imus micro-focus source'
_diffrn_radiation_type CuK\a
_diffrn_radiation_wavelength 1.54178
_diffrn_reflns_av_R_equivalents 0.0597
_diffrn_reflns_av_sigmaI/netI 0.0504
_diffrn_reflns_limit_h_max 11
_diffrn_reflns_limit_h_min -11
_diffrn_reflns_limit_k_max 12
_diffrn_reflns_limit_k_min -12
_diffrn_reflns_limit_l_max 14
_diffrn_reflns_limit_l_min -15
_diffrn_reflns_number 15996
_diffrn_reflns_theta_full 66.22
_diffrn_reflns_theta_max 66.22
_diffrn_reflns_theta_min 3.54
_exptl_absorpt_coefficient_mu 1.816
_exptl_absorpt_correction_T_max 0.9646
_exptl_absorpt_correction_T_min 0.8115
_exptl_absorpt_correction_type multi-scan
_exptl_absorpt_process_details 'SADABS; (Sheldrick, 2003)'
_exptl_crystal_colour colorless
_exptl_crystal_density_diffrn 1.374
_exptl_crystal_density_method 'not measured'
_exptl_crystal_description needle
_exptl_crystal_F_000 560
_exptl_crystal_size_max 0.12
_exptl_crystal_size_mid 0.02
_exptl_crystal_size_min 0.02
_refine_diff_density_max 0.394
_refine_diff_density_min -0.592
_refine_diff_density_rms 0.073
_refine_ls_extinction_method none
_refine_ls_goodness_of_fit_ref 1.069
_refine_ls_hydrogen_treatment mixed
_refine_ls_matrix_type full
_refine_ls_number_parameters 353
_refine_ls_number_reflns 4333
_refine_ls_number_restraints 1
_refine_ls_restrained_S_all 1.070
_refine_ls_R_factor_all 0.0480
_refine_ls_R_factor_gt 0.0433
_refine_ls_shift/su_max 0.001
_refine_ls_shift/su_mean 0.000
_refine_ls_structure_factor_coef Fsqd
_refine_ls_weighting_details 'calc w=1/[\s^2^(Fo^2^)+(0.0658P)^2^+0.5897P] where P=(Fo^2^+2Fc^2^)/3'
_refine_ls_weighting_scheme calc
_refine_ls_wR_factor_gt 0.1125
_refine_ls_wR_factor_ref 0.1207
_reflns_number_gt 3927
_reflns_number_total 4333
_reflns_threshold_expression >2sigma(I)
_cod_data_source_file cg5b00628_si_008.cif
_cod_data_source_block shelxl
_cod_original_sg_symbol_H-M P-1
_cod_database_code 4516327

loop_
_symmetry_equiv_pos_as_xyz
'x, y, z'
'-x, -y, -z'

loop_
_atom_site_label
_atom_site_type_symbol
_atom_site_fract_x
_atom_site_fract_y
_atom_site_fract_z
_atom_site_U_iso_or_equiv
_atom_site_adp_type
_atom_site_occupancy
_atom_site_symmetry_multiplicity
_atom_site_calc_flag
_atom_site_refinement_flags
Cl1 Cl 0.22426(5) 0.72092(4) 0.96880(4) 0.02257(16) Uani 1 1 d .
O1 O -0.44356(13) 0.27539(12) 1.55680(10) 0.0172(3) Uani 1 1 d .
O2 O -0.76902(13) -0.00639(12) 1.55781(10) 0.0179(3) Uani 1 1 d .
O3 O 0.14351(14) 0.46658(13) 1.05557(10) 0.0191(3) Uani 1 1 d .
O4 O -0.80256(13) -0.03867(12) 1.40004(10) 0.0172(3) Uani 1 1 d D
O5 O 0.25981(13) 0.50351(12) 1.47982(10) 0.0156(3) Uani 1 1 d .
O6 O -0.51059(15) 0.20985(13) 1.12320(10) 0.0216(3) Uani 1 1 d .
O7 O -0.05551(14) 0.20910(12) 1.48833(10) 0.0188(3) Uani 1 1 d .
O8 O -0.38021(14) 0.39921(12) 1.40575(10) 0.0182(3) Uani 1 1 d .
O9 O 0.31559(15) 0.63009(13) 1.32906(11) 0.0204(3) Uani 1 1 d .
O10 O -0.09020(14) 0.17457(13) 1.33207(11) 0.0204(3) Uani 1 1 d .
C11 C -0.50236(18) 0.24074(16) 1.39924(14) 0.0132(4) Uani 1 1 d .
C12 C -0.65146(18) 0.09832(16) 1.39901(14) 0.0134(4) Uani 1 1 d .
C13 C 0.05336(19) 0.35648(16) 1.21931(15) 0.0146(4) Uani 1 1 d .
H13 H 0.0076 0.3157 1.1829 0.018 Uiso 1 1 calc R
C14 C -0.62517(18) 0.11777(17) 1.28744(14) 0.0142(4) Uani 1 1 d .
H14 H -0.6683 0.0764 1.2494 0.017 Uiso 1 1 calc R
C15 C 0.25602(18) 0.53843(17) 1.38586(14) 0.0139(4) Uani 1 1 d .
C16 C 0.18441(18) 0.47734(16) 1.32714(14) 0.0133(4) Uani 1 1 d .
C17 C -0.47484(19) 0.26078(17) 1.28761(14) 0.0147(4) Uani 1 1 d .
H17 H -0.4152 0.3169 1.2499 0.018 Uiso 1 1 calc R
C18 C 0.19909(18) 0.50526(17) 1.21644(14) 0.0140(4) Uani 1 1 d .
H18 H 0.2534 0.5653 1.1780 0.017 Uiso 1 1 calc R
C19 C 0.04091(18) 0.32889(16) 1.32964(14) 0.0135(4) Uani 1 1 d .
C20 C 0.13327(19) 0.44419(17) 1.16328(14) 0.0148(4) Uani 1 1 d .
C22 C 0.10583(18) 0.38926(17) 1.38393(15) 0.0138(4) Uani 1 1 d .
H22 H 0.0965 0.3705 1.4590 0.017 Uiso 1 1 calc R
C23 C -0.58937(18) 0.15853(17) 1.45497(15) 0.0134(4) Uani 1 1 d .
H23 H -0.6060 0.1438 1.5308 0.016 Uiso 1 1 calc R
C24 C -0.53573(19) 0.19780(17) 1.23242(14) 0.0150(4) Uani 1 1 d .
C25 C -0.43943(19) 0.30647(17) 1.46076(15) 0.0145(4) Uani 1 1 d .
C26 C -0.74679(18) 0.01288(17) 1.45834(15) 0.0141(4) Uani 1 1 d .
C27 C -0.03986(18) 0.23243(16) 1.38964(15) 0.0144(4) Uani 1 1 d .
N21 N 0.23430(16) 0.17127(14) 0.86398(12) 0.0155(3) Uani 1 1 d .
C28 C 0.1476(2) 0.29777(17) 0.82077(15) 0.0175(4) Uani 1 1 d .
H28A H 0.1628 0.3708 0.8514 0.021 Uiso 1 1 calc R
H28B H 0.0445 0.2981 0.8457 0.021 Uiso 1 1 calc R
C29 C 0.1798(2) 0.16556(18) 0.98571(14) 0.0169(4) Uani 1 1 d .
H29A H 0.1858 0.2465 1.0106 0.020 Uiso 1 1 calc R
H29B H 0.0772 0.1636 1.0038 0.020 Uiso 1 1 calc R
C30 C 0.2143(2) 0.05548(18) 0.81993(15) 0.0198(4) Uani 1 1 d .
H30A H 0.2634 0.0554 0.7429 0.024 Uiso 1 1 calc R
H30B H 0.2622 -0.0251 0.8568 0.024 Uiso 1 1 calc R
C31 C 0.1841(2) 0.32136(19) 0.69946(16) 0.0231(4) Uani 1 1 d .
H31A H 0.2853 0.3241 0.6739 0.035 Uiso 1 1 calc R
H31B H 0.1235 0.4044 0.6780 0.035 Uiso 1 1 calc R
H31C H 0.1672 0.2508 0.6681 0.035 Uiso 1 1 calc R
C32 C 0.39364(19) 0.16648(19) 0.83185(15) 0.0207(4) Uani 1 1 d .
H32A H 0.4457 0.0823 0.8614 0.025 Uiso 1 1 calc R
H32B H 0.4256 0.1687 0.7527 0.025 Uiso 1 1 calc R
C33 C 0.0603(2) 0.0516(2) 0.83156(17) 0.0280(5) Uani 1 1 d .
H33A H 0.0052 0.0694 0.9047 0.042 Uiso 1 1 calc R
H33B H 0.0570 -0.0346 0.8169 0.042 Uiso 1 1 calc R
H33C H 0.0186 0.1177 0.7805 0.042 Uiso 1 1 calc R
C34 C 0.2589(2) 0.05103(19) 1.04675(16) 0.0219(4) Uani 1 1 d .
H34A H 0.2588 -0.0299 1.0200 0.033 Uiso 1 1 calc R
H34B H 0.2112 0.0513 1.1232 0.033 Uiso 1 1 calc R
H34C H 0.3580 0.0574 1.0367 0.033 Uiso 1 1 calc R
C35 C 0.4361(2) 0.2748(2) 0.86838(17) 0.0299(5) Uani 1 1 d .
H35A H 0.3958 0.3580 0.8321 0.045 Uiso 1 1 calc R
H35B H 0.5410 0.2589 0.8507 0.045 Uiso 1 1 calc R
H35C H 0.3992 0.2779 0.9461 0.045 Uiso 1 1 calc R
H3 H 0.182(2) 0.540(2) 1.0284(18) 0.023(6) Uiso 1 1 d .
H9 H 0.361(3) 0.651(3) 1.366(2) 0.039(7) Uiso 1 1 d .
H8 H -0.342(3) 0.430(3) 1.447(2) 0.038(7) Uiso 1 1 d .
H6 H -0.436(3) 0.249(3) 1.097(2) 0.041(7) Uiso 1 1 d .
H4 H -0.854(3) -0.096(2) 1.441(2) 0.052(8) Uiso 1 1 d D
H10 H -0.141(4) 0.116(3) 1.376(3) 0.073(10) Uiso 1 1 d .

loop_
_atom_site_aniso_label
_atom_site_aniso_U_11
_atom_site_aniso_U_22
_atom_site_aniso_U_33
_atom_site_aniso_U_23
_atom_site_aniso_U_13
_atom_site_aniso_U_12
Cl1 0.0228(3) 0.0176(3) 0.0246(3) -0.00015(19) 0.00348(19) -0.01006(19)
O1 0.0192(7) 0.0175(7) 0.0175(7) -0.0019(5) -0.0033(5) -0.0096(5)
O2 0.0194(7) 0.0186(7) 0.0160(7) -0.0013(5) -0.0011(5) -0.0083(5)
O3 0.0290(8) 0.0168(7) 0.0146(7) -0.0020(5) -0.0032(6) -0.0121(6)
O4 0.0189(7) 0.0163(7) 0.0197(7) -0.0016(5) -0.0037(5) -0.0107(5)
O5 0.0181(7) 0.0147(6) 0.0153(7) -0.0010(5) -0.0018(5) -0.0082(5)
O6 0.0253(8) 0.0289(8) 0.0139(7) -0.0038(6) -0.0001(6) -0.0154(6)
O7 0.0219(7) 0.0162(7) 0.0183(7) -0.0017(5) 0.0002(5) -0.0091(5)
O8 0.0219(7) 0.0177(7) 0.0186(7) -0.0024(6) -0.0021(6) -0.0131(6)
O9 0.0270(8) 0.0239(7) 0.0163(7) 0.0007(6) -0.0033(6) -0.0192(6)
O10 0.0251(7) 0.0188(7) 0.0222(8) -0.0018(6) -0.0047(6) -0.0142(6)
C11 0.0101(8) 0.0098(8) 0.0178(10) -0.0038(7) -0.0003(7) -0.0007(7)
C12 0.0111(9) 0.0091(8) 0.0182(10) -0.0036(7) -0.0009(7) -0.0003(7)
C13 0.0134(9) 0.0106(8) 0.0198(10) -0.0048(7) -0.0028(7) -0.0023(7)
C14 0.0117(9) 0.0126(9) 0.0182(10) -0.0058(7) -0.0019(7) -0.0016(7)
C15 0.0111(9) 0.0112(9) 0.0169(10) -0.0024(7) 0.0009(7) -0.0022(7)
C16 0.0105(9) 0.0098(8) 0.0176(10) -0.0045(7) 0.0007(7) -0.0014(7)
C17 0.0138(9) 0.0121(9) 0.0166(10) -0.0012(7) 0.0005(7) -0.0045(7)
C18 0.0124(9) 0.0120(9) 0.0162(9) -0.0019(7) 0.0005(7) -0.0040(7)
C19 0.0099(8) 0.0098(8) 0.0183(10) -0.0046(7) 0.0009(7) -0.0004(7)
C20 0.0162(9) 0.0112(9) 0.0157(9) -0.0046(7) -0.0017(7) -0.0010(7)
C22 0.0113(8) 0.0101(8) 0.0171(9) -0.0036(7) 0.0001(7) 0.0001(7)
C23 0.0112(8) 0.0112(8) 0.0156(9) -0.0036(7) -0.0006(7) -0.0003(7)
C24 0.0153(9) 0.0137(9) 0.0137(9) -0.0041(7) -0.0004(7) -0.0012(7)
C25 0.0116(9) 0.0116(9) 0.0188(10) -0.0039(7) 0.0001(7) -0.0023(7)
C26 0.0124(9) 0.0104(8) 0.0184(10) -0.0044(7) -0.0026(7) -0.0004(7)
C27 0.0116(9) 0.0107(9) 0.0196(10) -0.0047(7) -0.0017(7) -0.0004(7)
N21 0.0152(8) 0.0140(8) 0.0144(8) -0.0032(6) 0.0012(6) -0.0025(6)
C28 0.0171(9) 0.0131(9) 0.0175(10) -0.0016(7) 0.0012(7) -0.0010(7)
C29 0.0193(9) 0.0198(9) 0.0111(9) -0.0058(7) 0.0040(7) -0.0090(8)
C30 0.0277(11) 0.0133(9) 0.0170(10) -0.0055(7) -0.0016(8) -0.0041(8)
C31 0.0222(10) 0.0192(10) 0.0198(10) 0.0039(8) 0.0009(8) -0.0003(8)
C32 0.0135(9) 0.0270(10) 0.0170(10) 0.0007(8) 0.0018(7) -0.0036(8)
C33 0.0338(12) 0.0278(11) 0.0281(12) -0.0103(9) -0.0029(9) -0.0171(9)
C34 0.0252(10) 0.0251(10) 0.0174(10) -0.0020(8) -0.0037(8) -0.0106(8)
C35 0.0242(11) 0.0440(13) 0.0242(11) 0.0001(10) 0.0001(9) -0.0198(10)

loop_
_atom_type_symbol
_atom_type_description
_atom_type_scat_dispersion_real
_atom_type_scat_dispersion_imag
_atom_type_scat_source
C C 0.0181 0.0091 'International Tables Vol C Tables 4.2.6.8 and 6.1.1.4'
H H 0.0000 0.0000 'International Tables Vol C Tables 4.2.6.8 and 6.1.1.4'
Cl Cl 0.3639 0.7018 'International Tables Vol C Tables 4.2.6.8 and 6.1.1.4'
N N 0.0311 0.0180 'International Tables Vol C Tables 4.2.6.8 and 6.1.1.4'
O O 0.0492 0.0322 'International Tables Vol C Tables 4.2.6.8 and 6.1.1.4'

loop_
_geom_angle_atom_site_label_1
_geom_angle_atom_site_label_2
_geom_angle_atom_site_label_3
_geom_angle
C20 O3 H3 109.9(13)
C26 O4 H4 111.1(18)
C24 O6 H6 107.9(16)
C25 O8 H8 109.3(17)
C15 O9 H9 107.6(19)
C27 O10 H10 110(2)
C23 C11 C17 120.68(16)
C23 C11 C25 118.60(16)
C17 C11 C25 120.72(16)
C23 C12 C14 120.49(16)
C23 C12 C26 119.56(16)
C14 C12 C26 119.95(16)
C20 C13 C19 119.41(16)
C20 C13 H13 120.3
C19 C13 H13 120.3
C24 C14 C12 119.64(16)
C24 C14 H14 120.2
C12 C14 H14 120.2
O5 C15 O9 123.51(16)
O5 C15 C16 121.84(16)
O9 C15 C16 114.65(16)
C22 C16 C18 120.79(16)
C22 C16 C15 118.47(16)
C18 C16 C15 120.72(16)
C24 C17 C11 119.24(16)
C24 C17 H17 120.4
C11 C17 H17 120.4
C20 C18 C16 119.35(16)
C20 C18 H18 120.3
C16 C18 H18 120.3
C22 C19 C13 120.80(17)
C22 C19 C27 119.23(16)
C13 C19 C27 119.96(16)
O3 C20 C13 117.12(15)
O3 C20 C18 122.41(16)
C13 C20 C18 120.47(16)
C16 C22 C19 119.18(17)
C16 C22 H22 120.4
C19 C22 H22 120.4
C12 C23 C11 119.41(17)
C12 C23 H23 120.3
C11 C23 H23 120.3
O6 C24 C14 116.93(16)
O6 C24 C17 122.55(16)
C14 C24 C17 120.52(16)
O1 C25 O8 123.19(16)
O1 C25 C11 121.74(16)
O8 C25 C11 115.06(16)
O2 C26 O4 123.93(16)
O2 C26 C12 120.26(16)
O4 C26 C12 115.81(16)
O7 C27 O10 123.54(16)
O7 C27 C19 120.94(16)
O10 C27 C19 115.51(16)
C28 N21 C32 111.37(14)
C28 N21 C30 110.92(14)
C32 N21 C30 107.00(14)
C28 N21 C29 106.10(13)
C32 N21 C29 110.69(14)
C30 N21 C29 110.80(14)
N21 C28 C31 114.49(15)
N21 C28 H28A 108.6
C31 C28 H28A 108.6
N21 C28 H28B 108.6
C31 C28 H28B 108.6
H28A C28 H28B 107.6
C34 C29 N21 115.36(15)
C34 C29 H29A 108.4
N21 C29 H29A 108.4
C34 C29 H29B 108.4
N21 C29 H29B 108.4
H29A C29 H29B 107.5
C33 C30 N21 115.29(15)
C33 C30 H30A 108.5
N21 C30 H30A 108.5
C33 C30 H30B 108.5
N21 C30 H30B 108.5
H30A C30 H30B 107.5
C28 C31 H31A 109.5
C28 C31 H31B 109.5
H31A C31 H31B 109.5
C28 C31 H31C 109.5
H31A C31 H31C 109.5
H31B C31 H31C 109.5
C35 C32 N21 115.22(15)
C35 C32 H32A 108.5
N21 C32 H32A 108.5
C35 C32 H32B 108.5
N21 C32 H32B 108.5
H32A C32 H32B 107.5
C30 C33 H33A 109.5
C30 C33 H33B 109.5
H33A C33 H33B 109.5
C30 C33 H33C 109.5
H33A C33 H33C 109.5
H33B C33 H33C 109.5
C29 C34 H34A 109.5
C29 C34 H34B 109.5
H34A C34 H34B 109.5
C29 C34 H34C 109.5
H34A C34 H34C 109.5
H34B C34 H34C 109.5
C32 C35 H35A 109.5
C32 C35 H35B 109.5
H35A C35 H35B 109.5
C32 C35 H35C 109.5
H35A C35 H35C 109.5
H35B C35 H35C 109.5

loop_
_geom_bond_atom_site_label_1
_geom_bond_atom_site_label_2
_geom_bond_distance
O1 C25 1.235(2)
O2 C26 1.246(2)
O3 C20 1.364(2)
O3 H3 0.95(2)
O4 C26 1.302(2)
O4 H4 0.923(18)
O5 C15 1.229(2)
O6 C24 1.366(2)
O6 H6 0.91(3)
O7 C27 1.245(2)
O8 C25 1.312(2)
O8 H8 0.87(3)
O9 C15 1.312(2)
O9 H9 0.83(3)
O10 C27 1.302(2)
O10 H10 0.94(4)
C11 C23 1.391(3)
C11 C17 1.397(3)
C11 C25 1.481(3)
C12 C23 1.384(3)
C12 C14 1.396(3)
C12 C26 1.482(3)
C13 C20 1.390(3)
C13 C19 1.398(3)
C13 H13 0.9500
C14 C24 1.388(3)
C14 H14 0.9500
C15 C16 1.484(2)
C16 C22 1.388(3)
C16 C18 1.400(3)
C17 C24 1.388(3)
C17 H17 0.9500
C18 C20 1.391(3)
C18 H18 0.9500
C19 C22 1.390(3)
C19 C27 1.481(3)
C22 H22 0.9500
C23 H23 0.9500
N21 C28 1.517(2)
N21 C32 1.518(2)
N21 C30 1.518(2)
N21 C29 1.527(2)
C28 C31 1.518(3)
C28 H28A 0.9900
C28 H28B 0.9900
C29 C34 1.509(3)
C29 H29A 0.9900
C29 H29B 0.9900
C30 C33 1.511(3)
C30 H30A 0.9900
C30 H30B 0.9900
C31 H31A 0.9800
C31 H31B 0.9800
C31 H31C 0.9800
C32 C35 1.510(3)
C32 H32A 0.9900
C32 H32B 0.9900
C33 H33A 0.9800
C33 H33B 0.9800
C33 H33C 0.9800
C34 H34A 0.9800
C34 H34B 0.9800
C34 H34C 0.9800
C35 H35A 0.9800
C35 H35B 0.9800
C35 H35C 0.9800

loop_
_geom_hbond_atom_site_label_D
_geom_hbond_atom_site_label_H
_geom_hbond_atom_site_label_A
_geom_hbond_distance_DH
_geom_hbond_distance_HA
_geom_hbond_distance_DA
_geom_hbond_angle_DHA
_geom_hbond_site_symmetry_A
O3 H3 Cl1 0.95(2) 2.08(2) 3.0177(14) 168.8(19) .
O4 H4 O7 0.923(18) 1.711(18) 2.6328(18) 176(3) 2_458
O6 H6 Cl1 0.91(3) 2.15(3) 3.0263(15) 162(2) 2_567
O8 H8 O5 0.87(3) 1.73(3) 2.6073(17) 176(3) 2_568
O9 H9 O1 0.83(3) 1.82(3) 2.6414(18) 171(3) 2_568
O10 H10 O2 0.94(4) 1.66(4) 2.6020(18) 174(3) 2_458
